data_7025137
loop_
_publ_author_name
'Gregor, Lauren C.'
'Chen, Chung-Hsing'
'Fafard, Claudia M.'
'Fan, Lei'
'Guo, Chengyun'
'Foxman, Bruce M.'
'Gusev, Dmitry G.'
'Ozerov, Oleg V.'

_publ_section_title
;
 Heterolytic splitting of H-X bonds at a cationic (PNP)Pd center.
;
_journal_issue 13
_journal_name_full 'Dalton transactions (Cambridge, England : 2003)'
_journal_page_first 3195
_journal_page_last 3202
_journal_paper_doi 10.1039/b925265g
_journal_volume 39
_journal_year 2010
_chemical_formula_moiety 'C27 H42 F3 N1 O3 P2 Pd1 S1'
_chemical_formula_sum 'C27 H42 F3 N O3 P2 Pd S'
_chemical_formula_weight 686.04
_space_group_IT_number 2
_symmetry_cell_setting triclinic
_symmetry_space_group_name_Hall '-P 1'
_symmetry_space_group_name_H-M 'P -1'
_atom_sites_solution_hydrogens geom
_atom_sites_solution_primary direct
_audit_creation_date 10-01-04
_audit_creation_method CRYSTALS_ver_14.01
_cell_angle_alpha 76.313(6)
_cell_angle_beta 84.865(6)
_cell_angle_gamma 67.452(4)
_cell_formula_units_Z 2
_cell_length_a 10.5631(5)
_cell_length_b 12.1366(7)
_cell_length_c 14.1091(11)
_cell_measurement_reflns_used 25
_cell_measurement_temperature 294
_cell_measurement_theta_max 22
_cell_measurement_theta_min 21
_cell_volume 1623.08(19)
_computing_cell_refinement 'CAD4 EXPRESS, (Straver, 1992)'
_computing_data_collection 'CAD4 EXPRESS, (Straver, 1992)'
_computing_data_reduction 'RC93 (Watkin et al., 1994)'
_computing_molecular_graphics 'CAMERON (Watkin et al., 1996)'
_computing_publication_material 'CRYSTALS (Betteridge et al., 2003)'
_computing_structure_refinement 'CRYSTALS (Betteridge et al., 2003)'
_computing_structure_solution 'SIR92 (Altomare et al., 1994)'
_diffrn_ambient_temperature 294
_diffrn_measured_fraction_theta_full 0.998
_diffrn_measured_fraction_theta_max 0.998
_diffrn_measurement_device Serial
_diffrn_measurement_device_type 'Enraf-Nonius CAD4'
_diffrn_measurement_method \w/2\q
_diffrn_radiation_monochromator graphite
_diffrn_radiation_type 'Mo K\a'
_diffrn_radiation_wavelength 0.71073
_diffrn_reflns_av_R_equivalents 0.010
_diffrn_reflns_limit_h_max 15
_diffrn_reflns_limit_h_min -14
_diffrn_reflns_limit_k_max 17
_diffrn_reflns_limit_k_min -16
_diffrn_reflns_limit_l_max 20
_diffrn_reflns_limit_l_min 0
_diffrn_reflns_number 10140
_diffrn_reflns_theta_full 30.415
_diffrn_reflns_theta_max 30.415
_diffrn_reflns_theta_min 2.432
_diffrn_standards_decay_% 6.61
_diffrn_standards_interval_time 7200
_diffrn_standards_number 3
_exptl_absorpt_coefficient_mu 0.779
_exptl_absorpt_correction_T_max 0.76
_exptl_absorpt_correction_T_min 0.72
_exptl_absorpt_correction_type psi-scan
_exptl_absorpt_process_details '(North et al., 1968)'
_exptl_crystal_colour light-orange
_exptl_crystal_density_diffrn 1.404
_exptl_crystal_density_method 'not measured'
_exptl_crystal_description prism
_exptl_crystal_F_000 708
_exptl_crystal_size_max 0.792
_exptl_crystal_size_mid 0.504
_exptl_crystal_size_min 0.360
_refine_diff_density_max 1.66
_refine_diff_density_min -1.04
_refine_ls_extinction_method None
_refine_ls_goodness_of_fit_ref 1.0835
_refine_ls_hydrogen_treatment mixed
_refine_ls_matrix_type full
_refine_ls_number_parameters 357
_refine_ls_number_reflns 6773
_refine_ls_number_restraints 8
_refine_ls_R_factor_all 0.0890
_refine_ls_R_factor_gt 0.0545
_refine_ls_shift/su_max 0.0096325
_refine_ls_shift/su_mean 5.3709841
_refine_ls_structure_factor_coef F
_refine_ls_weighting_details
;
Method, part 1, Chebychev polynomial, (Watkin, 1994, Prince, 1982)
[weight] = 1.0/[A~0~*T~0~(x)+A~1~*T~1~(x) ... +A~n-1~]*T~n-1~(x)]
where A~i~ are the Chebychev coefficients listed below and x= Fcalc/Fmax
Method = Robust Weighting (Prince, 1982)
W = [weight] * [1-(deltaF/6*sigmaF)^2^]^2^
A~i~ are:
2.99 1.52 2.33
;
_refine_ls_weighting_scheme calc
_refine_ls_wR_factor_all 0.0984
_refine_ls_wR_factor_gt 0.0592
_refine_ls_wR_factor_ref 0.0592
_reflns_limit_h_max 15
_reflns_limit_h_min 0
_reflns_limit_k_max 17
_reflns_limit_k_min -15
_reflns_limit_l_max 20
_reflns_limit_l_min -19
_reflns_number_gt 6773
_reflns_number_total 9781
_reflns_threshold_expression I>2.0\s(I)
_oxford_diffrn_Wilson_B_factor 0.00
_oxford_diffrn_Wilson_scale 0.00
_oxford_refine_ls_r_factor_ref 0.0545
_oxford_refine_ls_scale 1.0532(18)
_oxford_reflns_number_all 9781
_oxford_reflns_threshold_expression_ref I>2.0\s(I)
_oxford_structure_analysis_title OZ016
_cod_data_source_file b925265g.txt
_cod_data_source_block 2a_OTf
_cod_depositor_comments
;
The following automatic conversions were performed:

'_symmetry_cell_setting' value 'Triclinic' changed to 'triclinic'
according to /home/saulius/struct/CIF-dictionaries/cif_core.dic
dictionary named 'cif_core.dic' version 2.4.2 from 2011-04-26.

Automatic conversion script
Id: cif_fix_values 1891 2012-01-12 08:04:46Z andrius 

The following automatic conversions were performed:

data name '_diffrn_measurement_device-type' was replaced with
'_diffrn_measurement_device_type' as specified in the replacement
file 'data/replacement-values/replacement_tags.lst'.

Automatic conversion script
Id: cif_correct_tags 9268 2022-04-12 08:56:07Z antanas 
;
_cod_original_sg_symbol_H-M 'P -1 '
_cod_original_formula_sum 'C27 H42 F3 N1 O3 P2 Pd1 S1'
_cod_database_code 7025137

loop_
_symmetry_equiv_pos_as_xyz
x,y,z
-x,-y,-z

loop_
_atom_site_label
_atom_site_type_symbol
_atom_site_fract_x
_atom_site_fract_y
_atom_site_fract_z
_atom_site_U_iso_or_equiv
_atom_site_occupancy
_atom_site_adp_type
_atom_site_refinement_flags_posn
_atom_site_refinement_flags_adp
_atom_site_refinement_flags_occupancy
_atom_site_disorder_assembly
_atom_site_disorder_group
Pd1 Pd 0.19547(2) 0.30326(2) 0.709141(17) 0.0529 1.0000 Uani D U . . .
S1 S 0.2810(2) 0.68817(18) 0.75074(17) 0.1232 1.0000 Uani . U . . .
P1 P 0.14543(9) 0.23596(9) 0.86484(6) 0.0581 1.0000 Uani . . . . .
P2 P 0.30981(10) 0.32206(10) 0.56454(6) 0.0638 1.0000 Uani . . . . .
F1 F 0.0456(7) 0.7869(9) 0.6715(6) 0.2263 1.0000 Uani . . . . .
F2 F 0.0635(12) 0.8602(12) 0.7935(9) 0.3276 1.0000 Uani . . . . .
F3 F 0.0543(11) 0.6846(13) 0.8226(7) 0.2909 1.0000 Uani . . . . .
O1 O 0.3127(13) 0.6736(10) 0.8527(8) 0.2812 1.0000 Uani . . . . .
O2 O 0.2991(7) 0.5864(4) 0.7155(6) 0.1652 1.0000 Uani . . . . .
O3 O 0.3167(8) 0.7817(6) 0.6857(5) 0.1585 1.0000 Uani . . . . .
N1 N 0.3614(3) 0.3310(3) 0.76676(18) 0.0511 1.0000 Uani D . . . .
C1 C 0.3615(3) 0.3095(3) 0.8736(2) 0.0571 1.0000 Uani . . . . .
C2 C 0.2707(3) 0.2625(3) 0.9283(2) 0.0604 1.0000 Uani . . . . .
C3 C 0.2712(4) 0.2464(5) 1.0297(3) 0.0794 1.0000 Uani . . . . .
C4 C 0.3584(5) 0.2759(5) 1.0768(3) 0.0900 1.0000 Uani . . . . .
C5 C 0.4427(5) 0.3276(5) 1.0211(3) 0.0834 1.0000 Uani . . . . .
C6 C 0.4452(4) 0.3456(4) 0.9198(3) 0.0735 1.0000 Uani . . . . .
C7 C 0.4866(3) 0.2633(3) 0.7190(2) 0.0556 1.0000 Uani . . . . .
C8 C 0.4797(4) 0.2651(3) 0.6195(2) 0.0595 1.0000 Uani . . . . .
C9 C 0.5998(4) 0.2119(4) 0.5703(3) 0.0738 1.0000 Uani . . . . .
C10 C 0.7252(4) 0.1498(4) 0.6172(4) 0.0793 1.0000 Uani . . . . .
C11 C 0.7274(4) 0.1410(5) 0.7169(4) 0.0837 1.0000 Uani . . . . .
C12 C 0.6093(4) 0.1975(4) 0.7676(3) 0.0723 1.0000 Uani . . . . .
C13 C 0.3564(7) 0.2549(9) 1.1872(4) 0.1368 1.0000 Uani . . . . .
C14 C 0.8548(6) 0.0906(6) 0.5624(5) 0.1103 1.0000 Uani . . . . .
C15 C 0.1852(7) 0.0710(5) 0.8983(5) 0.1065 1.0000 Uani . . . . .
C16 C 0.1741(14) 0.0171(10) 1.0029(8) 0.1948 1.0000 Uani . . . . .
C17 C 0.3306(9) 0.0058(6) 0.8588(9) 0.1649 1.0000 Uani . . . . .
C18 C -0.0214(4) 0.3137(6) 0.9171(3) 0.0893 1.0000 Uani . . . . .
C19 C -0.1332(6) 0.2895(8) 0.8745(6) 0.1292 1.0000 Uani . . . . .
C20 C -0.0491(7) 0.4479(7) 0.8954(7) 0.1366 1.0000 Uani . . . . .
C21 C 0.2861(8) 0.4723(6) 0.4842(4) 0.1241 1.0000 Uani . . . . .
C22 C 0.3737(7) 0.4683(6) 0.3926(4) 0.1084 1.0000 Uani . . . . .
C24 C 0.3219(6) 0.2100(6) 0.4921(4) 0.0961 1.0000 Uani . . . . .
C25 C 0.1890(7) 0.2513(10) 0.4357(5) 0.1368 1.0000 Uani . . . . .
C26 C 0.3535(8) 0.0841(6) 0.5604(6) 0.1168 1.0000 Uani . . . . .
C27 C 0.0967(11) 0.7593(10) 0.7599(8) 0.1489 1.0000 Uani . U . . .
H1 H 0.350(4) 0.407(4) 0.749(3) 0.060(11) 1.0000 Uiso . . . . .
H2 H 0.0724 0.2918 0.6669 0.0998 1.0000 Uiso DR U . . .
H31 H 0.2103 0.2145 1.0673 0.0953 1.0000 Uiso R . . . .
H51 H 0.4988 0.3519 1.0519 0.0998 1.0000 Uiso R . . . .
H61 H 0.5028 0.3817 0.8838 0.0878 1.0000 Uiso R . . . .
H91 H 0.5957 0.2178 0.5037 0.0880 1.0000 Uiso R . . . .
H111 H 0.8096 0.0962 0.7509 0.0999 1.0000 Uiso R . . . .
H121 H 0.6136 0.1908 0.8344 0.0866 1.0000 Uiso R . . . .
H131 H 0.4383 0.1899 1.2141 0.2027 1.0000 Uiso R . . . .
H132 H 0.3484 0.3283 1.2058 0.2029 1.0000 Uiso R . . . .
H133 H 0.2794 0.2345 1.2122 0.2029 1.0000 Uiso R . . . .
H141 H 0.9178 0.1289 0.5630 0.1659 1.0000 Uiso R . . . .
H142 H 0.8334 0.0974 0.4964 0.1661 1.0000 Uiso R . . . .
H143 H 0.8967 0.0058 0.5935 0.1658 1.0000 Uiso R . . . .
H151 H 0.1195 0.0527 0.8636 0.1280 1.0000 Uiso R . . . .
H161 H 0.1971 -0.0698 1.0115 0.2889 1.0000 Uiso R . . . .
H162 H 0.2371 0.0306 1.0397 0.2890 1.0000 Uiso R . . . .
H163 H 0.0823 0.0543 1.0251 0.2890 1.0000 Uiso R . . . .
H171 H 0.3481 -0.0793 0.8696 0.2469 1.0000 Uiso R . . . .
H172 H 0.3952 0.0186 0.8938 0.2469 1.0000 Uiso R . . . .
H173 H 0.3360 0.0400 0.7902 0.2469 1.0000 Uiso R . . . .
H181 H -0.0185 0.2836 0.9880 0.1070 1.0000 Uiso R . . . .
H191 H -0.2188 0.3261 0.9050 0.1930 1.0000 Uiso R . . . .
H192 H -0.1101 0.2029 0.8864 0.1930 1.0000 Uiso R . . . .
H193 H -0.1389 0.3218 0.8057 0.1930 1.0000 Uiso R . . . .
H201 H -0.1256 0.4888 0.9322 0.2040 1.0000 Uiso R . . . .
H202 H 0.0291 0.4607 0.9124 0.2038 1.0000 Uiso R . . . .
H203 H -0.0677 0.4818 0.8272 0.2039 1.0000 Uiso R . . . .
H221 H 0.3482 0.5486 0.3518 0.1627 1.0000 Uiso R . . . .
H222 H 0.4690 0.4382 0.4105 0.1626 1.0000 Uiso R . . . .
H223 H 0.3592 0.4147 0.3582 0.1629 1.0000 Uiso R . . . .
H241 H 0.3974 0.2049 0.4460 0.1159 1.0000 Uiso R . . . .
H251 H 0.1967 0.1930 0.3977 0.2071 1.0000 Uiso R . . . .
H252 H 0.1141 0.2543 0.4806 0.2068 1.0000 Uiso R . . . .
H253 H 0.1711 0.3312 0.3936 0.2069 1.0000 Uiso R . . . .
H261 H 0.3627 0.0257 0.5224 0.1747 1.0000 Uiso R . . . .
H262 H 0.4371 0.0607 0.5953 0.1748 1.0000 Uiso R . . . .
H263 H 0.2800 0.0880 0.6052 0.1746 1.0000 Uiso R . . . .
C230 C 0.1518(11) 0.5631(10) 0.4739(9) 0.1170 0.665(18) Uani . . P 1 1
C231 C 0.2302(18) 0.5617(11) 0.5258(12) 0.0818 0.335(18) Uani . . P 1 2
H2301 H 0.1533 0.6383 0.4346 0.1850 0.665(18) Uiso R . P 1 1
H2302 H 0.1173 0.5754 0.5375 0.1850 0.665(18) Uiso R . P 1 1
H2303 H 0.0924 0.5373 0.4440 0.1849 0.665(18) Uiso R . P 1 1
H2311 H 0.2069 0.6373 0.4785 0.1119 0.335(18) Uiso R . P 1 2
H2312 H 0.2935 0.5584 0.5717 0.1120 0.335(18) Uiso R . P 1 2
H2313 H 0.1489 0.5565 0.5597 0.1120 0.335(18) Uiso R . P 1 2
H211 H 0.3303 0.5053 0.5228 0.1491 0.665(18) Uiso R . P 1 1
H212 H 0.2026 0.4818 0.4525 0.1490 0.335(18) Uiso R . P 1 2

loop_
_atom_site_aniso_label
_atom_site_aniso_U_11
_atom_site_aniso_U_22
_atom_site_aniso_U_33
_atom_site_aniso_U_23
_atom_site_aniso_U_13
_atom_site_aniso_U_12
Pd1 0.05089(13) 0.06496(16) 0.04363(12) -0.01765(9) 0.00305(8) -0.01984(10)
S1 0.1205(12) 0.1076(11) 0.1462(15) -0.0121(10) -0.0430(11) -0.0476(9)
P1 0.0541(4) 0.0674(5) 0.0497(4) -0.0083(3) 0.0043(3) -0.0231(4)
P2 0.0624(5) 0.0802(6) 0.0424(4) -0.0185(4) 0.0060(3) -0.0181(4)
F1 0.147(5) 0.298(9) 0.188(6) -0.004(6) -0.069(4) -0.047(5)
F2 0.272(11) 0.329(13) 0.327(13) -0.214(12) 0.052(9) 0.018(9)
F3 0.260(10) 0.436(15) 0.244(9) -0.070(9) 0.129(8) -0.234(11)
O1 0.352(13) 0.283(10) 0.240(10) 0.045(8) -0.222(10) -0.165(10)
O2 0.172(5) 0.079(3) 0.238(7) -0.038(3) -0.005(5) -0.037(3)
O3 0.190(6) 0.152(5) 0.168(5) -0.023(4) 0.036(4) -0.116(5)
N1 0.0532(13) 0.0566(15) 0.0440(12) -0.0131(10) 0.0048(9) -0.0209(11)
C1 0.0530(15) 0.0673(19) 0.0494(15) -0.0198(13) -0.0019(12) -0.0163(14)
C2 0.0546(16) 0.074(2) 0.0438(14) -0.0136(14) 0.0016(12) -0.0141(15)
C3 0.063(2) 0.111(3) 0.0481(17) -0.0172(19) 0.0037(14) -0.017(2)
C4 0.071(2) 0.128(4) 0.0513(19) -0.032(2) -0.0055(17) -0.007(2)
C5 0.068(2) 0.114(3) 0.069(2) -0.041(2) -0.0145(18) -0.019(2)
C6 0.066(2) 0.094(3) 0.067(2) -0.031(2) -0.0063(16) -0.0261(19)
C7 0.0508(15) 0.0631(18) 0.0524(15) -0.0147(13) 0.0070(12) -0.0211(14)
C8 0.0611(17) 0.0654(19) 0.0513(16) -0.0151(14) 0.0101(13) -0.0237(15)
C9 0.066(2) 0.087(3) 0.064(2) -0.0229(19) 0.0200(16) -0.0252(19)
C10 0.059(2) 0.087(3) 0.086(3) -0.028(2) 0.0202(18) -0.0190(19)
C11 0.0517(19) 0.099(3) 0.086(3) -0.023(2) 0.0040(18) -0.0124(19)
C12 0.0604(19) 0.085(2) 0.064(2) -0.0182(18) 0.0018(15) -0.0177(18)
C13 0.100(4) 0.231(8) 0.056(2) -0.051(4) -0.006(2) -0.023(5)
C14 0.073(3) 0.131(5) 0.115(4) -0.047(4) 0.034(3) -0.020(3)
C15 0.117(4) 0.079(3) 0.127(5) 0.013(3) -0.031(4) -0.053(3)
C16 0.257(14) 0.175(9) 0.147(8) 0.077(7) -0.050(8) -0.130(9)
C17 0.135(6) 0.068(3) 0.257(12) -0.028(5) -0.015(7) -0.001(4)
C18 0.0553(19) 0.136(4) 0.064(2) -0.022(2) 0.0103(16) -0.025(2)
C19 0.070(3) 0.172(7) 0.138(6) -0.009(5) -0.001(3) -0.051(4)
C20 0.087(4) 0.140(6) 0.176(7) -0.097(6) 0.001(4) 0.001(4)
C21 0.133(5) 0.104(4) 0.071(3) 0.016(3) 0.028(3) 0.000(3)
C22 0.119(4) 0.131(5) 0.063(3) 0.001(3) 0.014(3) -0.050(4)
C24 0.091(3) 0.142(5) 0.073(3) -0.064(3) 0.020(2) -0.043(3)
C25 0.107(4) 0.246(9) 0.094(4) -0.091(5) 0.014(3) -0.077(5)
C26 0.124(5) 0.109(4) 0.141(5) -0.079(4) 0.038(4) -0.048(4)
C27 0.140(6) 0.166(6) 0.133(5) -0.028(5) -0.006(5) -0.050(5)
C230 0.088(6) 0.118(7) 0.111(7) 0.014(5) -0.009(5) -0.023(5)
C231 0.089(10) 0.056(7) 0.083(9) 0.000(6) -0.002(7) -0.018(6)

loop_
_atom_type_symbol
_atom_type_scat_dispersion_real
_atom_type_scat_dispersion_imag
_atom_type_scat_Cromer_Mann_a1
_atom_type_scat_Cromer_Mann_b1
_atom_type_scat_Cromer_Mann_a2
_atom_type_scat_Cromer_Mann_b2
_atom_type_scat_Cromer_Mann_a3
_atom_type_scat_Cromer_Mann_b3
_atom_type_scat_Cromer_Mann_a4
_atom_type_scat_Cromer_Mann_b4
_atom_type_scat_Cromer_Mann_c
_atom_type_scat_source
Pd -0.9988 1.0072 19.3319 0.6987 15.5017 7.9893 5.2954 25.2052 0.6058 76.8986 5.2659 'International Tables Vol C 4.2.6.8 and 6.1.1.4'
S 0.1246 0.1234 6.9053 1.4679 5.2034 22.2151 1.4379 0.2536 1.5863 56.1720 0.8669 'International Tables Vol C 4.2.6.8 and 6.1.1.4'
P 0.1023 0.0942 6.4345 1.9067 4.1791 27.1570 1.7800 0.5260 1.4908 68.1645 1.1149 'International Tables Vol C 4.2.6.8 and 6.1.1.4'
F 0.0171 0.0103 3.5392 10.2825 2.6412 4.2944 1.5170 0.2615 1.0243 26.1476 0.2776 'International Tables Vol C 4.2.6.8 and 6.1.1.4'
O 0.0106 0.0060 3.0485 13.2771 2.2868 5.7011 1.5463 0.3239 0.8670 32.9089 0.2508 'International Tables Vol C 4.2.6.8 and 6.1.1.4'
N 0.0061 0.0033 12.2126 0.0057 3.1322 9.8933 2.0125 28.9975 1.1663 0.5826 -11.5290 'International Tables Vol C 4.2.6.8 and 6.1.1.4'
C 0.0033 0.0016 2.3100 20.8439 1.0200 10.2075 1.5886 0.5687 0.8650 51.6512 0.2156 'International Tables Vol C 4.2.6.8 and 6.1.1.4'
H 0.0000 0.0000 0.4930 10.5109 0.3229 26.1257 0.1402 3.1424 0.0408 57.7998 0.0030 'International Tables Vol C 4.2.6.8 and 6.1.1.4'

loop_
_geom_angle_atom_site_label_1
_geom_angle_atom_site_label_2
_geom_angle_atom_site_label_3
_geom_angle
_geom_angle_publ_flag
P1 Pd1 P2 162.05(4) yes
P1 Pd1 N1 86.56(7) yes
P2 Pd1 N1 84.27(7) yes
P1 Pd1 H2 94.3 no
P2 Pd1 H2 95.8 no
N1 Pd1 H2 176.6 no
O1 S1 O2 119.6(5) yes
O1 S1 O3 113.4(5) yes
O2 S1 O3 116.0(5) yes
O1 S1 C27 97.3(7) yes
O2 S1 C27 103.1(5) yes
O3 S1 C27 103.0(5) yes
Pd1 P1 C2 100.35(11) yes
Pd1 P1 C15 113.7(3) yes
C2 P1 C15 106.1(2) yes
Pd1 P1 C18 120.79(17) yes
C2 P1 C18 105.7(2) yes
C15 P1 C18 108.5(3) yes
Pd1 P2 C8 95.45(11) yes
Pd1 P2 C21 122.00(19) yes
C8 P2 C21 106.3(3) yes
Pd1 P2 C24 114.90(19) yes
C8 P2 C24 104.2(2) yes
C21 P2 C24 110.6(3) yes
Pd1 N1 C1 113.6(2) yes
Pd1 N1 C7 106.33(19) yes
C1 N1 C7 117.9(3) yes
Pd1 N1 H1 109(3) no
C1 N1 H1 103(3) no
C7 N1 H1 107(3) no
N1 C1 C2 120.3(3) yes
N1 C1 C6 119.9(3) yes
C2 C1 C6 119.7(3) yes
P1 C2 C1 118.8(2) yes
P1 C2 C3 122.3(3) yes
C1 C2 C3 118.7(4) yes
C2 C3 C4 122.3(4) yes
C2 C3 H31 119.3 no
C4 C3 H31 118.5 no
C3 C4 C5 118.0(4) yes
C3 C4 C13 120.2(6) yes
C5 C4 C13 121.7(5) yes
C4 C5 C6 121.5(4) yes
C4 C5 H51 119.0 no
C6 C5 H51 119.5 no
C5 C6 C1 119.7(4) yes
C5 C6 H61 119.6 no
C1 C6 H61 120.7 no
N1 C7 C8 118.2(3) yes
N1 C7 C12 122.8(3) yes
C8 C7 C12 119.0(3) yes
P2 C8 C7 117.7(2) yes
P2 C8 C9 122.7(3) yes
C7 C8 C9 119.2(3) yes
C8 C9 C10 122.3(4) yes
C8 C9 H91 119.0 no
C10 C9 H91 118.8 no
C9 C10 C11 117.4(3) yes
C9 C10 C14 121.5(5) yes
C11 C10 C14 121.1(5) yes
C10 C11 C12 121.6(4) yes
C10 C11 H111 119.2 no
C12 C11 H111 119.2 no
C11 C12 C7 120.2(4) yes
C11 C12 H121 120.0 no
C7 C12 H121 119.8 no
C4 C13 H131 110.3 no
C4 C13 H132 109.5 no
H131 C13 H132 109.6 no
C4 C13 H133 109.5 no
H131 C13 H133 109.3 no
H132 C13 H133 108.7 no
C10 C14 H141 110.3 no
C10 C14 H142 110.2 no
H141 C14 H142 109.2 no
C10 C14 H143 109.3 no
H141 C14 H143 108.7 no
H142 C14 H143 109.2 no
P1 C15 C16 116.8(7) yes
P1 C15 C17 108.0(4) yes
C16 C15 C17 110.8(8) yes
P1 C15 H151 108.4 no
C16 C15 H151 105.7 no
C17 C15 H151 106.7 no
C15 C16 H161 109.3 no
C15 C16 H162 109.2 no
H161 C16 H162 109.4 no
C15 C16 H163 109.9 no
H161 C16 H163 109.3 no
H162 C16 H163 109.8 no
C15 C17 H171 108.5 no
C15 C17 H172 107.7 no
H171 C17 H172 110.3 no
C15 C17 H173 110.1 no
H171 C17 H173 110.6 no
H172 C17 H173 109.4 no
P1 C18 C19 110.2(4) yes
P1 C18 C20 108.3(4) yes
C19 C18 C20 111.0(5) yes
P1 C18 H181 109.6 no
C19 C18 H181 109.3 no
C20 C18 H181 108.5 no
C18 C19 H191 109.7 no
C18 C19 H192 109.0 no
H191 C19 H192 109.3 no
C18 C19 H193 109.5 no
H191 C19 H193 110.6 no
H192 C19 H193 108.8 no
C18 C20 H201 110.4 no
C18 C20 H202 109.9 no
H201 C20 H202 108.4 no
C18 C20 H203 109.7 no
H201 C20 H203 109.4 no
H202 C20 H203 109.0 no
P2 C21 C22 115.1(5) yes
P2 C21 C230 117.8(6) yes
C22 C21 C230 116.0(6) yes
P2 C21 H211 101.2 no
C22 C21 H211 101.4 no
C230 C21 H211 101.0 no
P2 C21 C22 115.1(5) yes
P2 C21 C231 113.9(7) yes
C22 C21 C231 127.8(9) yes
P2 C21 H212 95.9 no
C22 C21 H212 95.9 no
C231 C21 H212 96.0 no
C21 C22 H221 109.7 no
C21 C22 H222 109.5 no
H221 C22 H222 109.6 no
C21 C22 H223 108.8 no
H221 C22 H223 109.5 no
H222 C22 H223 109.7 no
P2 C24 C25 110.0(4) yes
P2 C24 C26 109.2(4) yes
C25 C24 C26 111.6(6) yes
P2 C24 H241 108.7 no
C25 C24 H241 109.0 no
C26 C24 H241 108.4 no
C24 C25 H251 109.3 no
C24 C25 H252 109.7 no
H251 C25 H252 107.8 no
C24 C25 H253 109.8 no
H251 C25 H253 110.2 no
H252 C25 H253 109.9 no
C24 C26 H261 109.0 no
C24 C26 H262 109.8 no
H261 C26 H262 109.8 no
C24 C26 H263 109.0 no
H261 C26 H263 109.4 no
H262 C26 H263 109.8 no
S1 C27 F2 109.9(9) yes
S1 C27 F1 107.5(8) yes
F2 C27 F1 109.9(10) yes
S1 C27 F3 108.1(9) yes
F2 C27 F3 107.5(11) yes
F1 C27 F3 113.9(11) yes
C21 C230 H2301 110.2 no
C21 C230 H2302 108.7 no
H2301 C230 H2302 109.1 no
C21 C230 H2303 110.3 no
H2301 C230 H2303 109.2 no
H2302 C230 H2303 109.3 no
C21 C231 H2311 110.0 no
C21 C231 H2312 108.8 no
H2311 C231 H2312 109.3 no
C21 C231 H2313 110.1 no
H2311 C231 H2313 109.5 no
H2312 C231 H2313 109.2 no

loop_
_geom_bond_atom_site_label_1
_geom_bond_atom_site_label_2
_geom_bond_distance
_geom_bond_publ_flag
Pd1 P1 2.2465(9) yes
Pd1 P2 2.2854(9) yes
Pd1 N1 2.164(3) yes
Pd1 H2 1.543 no
S1 O1 1.461(9) yes
S1 O2 1.380(6) yes
S1 O3 1.431(6) yes
S1 C27 1.809(11) yes
P1 C2 1.825(4) yes
P1 C15 1.831(5) yes
P1 C18 1.834(4) yes
P2 C8 1.829(4) yes
P2 C21 1.843(6) yes
P2 C24 1.847(5) yes
F1 C27 1.320(12) yes
F2 C27 1.327(14) yes
F3 C27 1.291(13) yes
N1 C1 1.468(4) yes
N1 C7 1.465(4) yes
N1 H1 0.85(4) no
C1 C2 1.385(5) yes
C1 C6 1.390(5) yes
C2 C3 1.398(5) yes
C3 C4 1.376(7) yes
C3 H31 0.937 no
C4 C5 1.369(8) yes
C4 C13 1.517(6) yes
C5 C6 1.394(6) yes
C5 H51 0.932 no
C6 H61 0.930 no
C7 C8 1.407(5) yes
C7 C12 1.377(5) yes
C8 C9 1.391(5) yes
C9 C10 1.384(7) yes
C9 H91 0.928 no
C10 C11 1.387(7) yes
C10 C14 1.519(6) yes
C11 C12 1.398(6) yes
C11 H111 0.932 no
C12 H121 0.930 no
C13 H131 0.953 no
C13 H132 0.959 no
C13 H133 0.953 no
C14 H141 0.948 no
C14 H142 0.956 no
C14 H143 0.959 no
C15 C16 1.479(11) yes
C15 C17 1.556(12) yes
C15 H151 1.000 no
C16 H161 0.967 no
C16 H162 0.961 no
C16 H163 0.960 no
C17 H171 0.952 no
C17 H172 0.956 no
C17 H173 0.964 no
C18 C19 1.523(8) yes
C18 C20 1.499(10) yes
C18 H181 0.979 no
C19 H191 0.956 no
C19 H192 0.958 no
C19 H193 0.955 no
C20 H201 0.954 no
C20 H202 0.956 no
C20 H203 0.958 no
C21 C22 1.519(8) yes
C21 C230 1.418(12) yes
C21 H211 0.984 no
C21 C22 1.519(8) yes
C21 C231 1.273(16) yes
C21 H212 0.979 no
C22 H221 0.956 no
C22 H222 0.964 no
C22 H223 0.960 no
C24 C25 1.526(9) yes
C24 C26 1.530(10) yes
C24 H241 0.976 no
C25 H251 0.960 no
C25 H252 0.964 no
C25 H253 0.967 no
C26 H261 0.957 no
C26 H262 0.960 no
C26 H263 0.951 no
C230 H2301 0.955 no
C230 H2302 0.961 no
C230 H2303 0.965 no
C231 H2311 0.956 no
C231 H2312 0.955 no
C231 H2313 0.960 no
